data_2021802
loop_
_publ_author_name
'Shishkina, Svitlana V.'
'Konovalova, Irina S.'
'Trostianko, Pavlo V.'
'Geleverya, Anna O.'
'Kovalenko, Sergiy M.'
'Bunyatyan, Natalya D.'

_publ_section_title
;
 Polymorphism of 3-(5-phenyl-1,3,4-oxadiazol-2-yl)- and
 3-[5-(pyridin-4-yl)-1,3,4-oxadiazol-2-yl]-2<i>H</i>-chromen-2-ones
;
_journal_coeditor_code FN3326
_journal_issue 11
_journal_name_full 'Acta Crystallographica Section C'
_journal_page_first
;
;
_journal_paper_doi 10.1107/S2053229619014256
_journal_volume 75
_journal_year 2019
_chemical_formula_iupac 'C17 H10 N2 O3'
_chemical_formula_moiety 'C17 H10 N2 O3'
_chemical_formula_sum 'C17 H10 N2 O3'
_chemical_formula_weight 290.27
_chemical_name_systematic
;
3-(5-Phenyl-1,3,4-oxadiazol-2-yl)-2<i>H</i>-chromen-2-one
;
_space_group_crystal_system monoclinic
_space_group_IT_number 14
_space_group_name_Hall '-P 2yn'
_space_group_name_H-M_alt 'P 1 21/n 1'
_symmetry_space_group_name_Hall '-P 2yn'
_symmetry_space_group_name_H-M 'P 1 21/n 1'
_atom_sites_solution_hydrogens difmap
_audit_creation_method SHELXL-2016/6
_cell_angle_alpha 90
_cell_angle_beta 90.74(3)
_cell_angle_gamma 90
_cell_formula_units_Z 4
_cell_length_a 15.611(5)
_cell_length_b 3.8414(9)
_cell_length_c 21.974(7)
_cell_measurement_reflns_used 366
_cell_measurement_temperature 293(2)
_cell_measurement_theta_max 22.300
_cell_measurement_theta_min 5.390
_cell_volume 1317.6(7)
_computing_cell_refinement
;
CrysAlis PRO (Rigaku OD, 2018)
;
_computing_data_collection
;
CrysAlis PRO (Rigaku OD, 2018)
;
_computing_data_reduction
;
CrysAlis PRO (Rigaku OD, 2018)
;
_computing_publication_material
;
SHELXL2016 (Sheldrick, 2015b)
;
_computing_structure_refinement
;
SHELXL2016 (Sheldrick, 2015b)
;
_computing_structure_solution
;
SHELXT2014 (Sheldrick, 2015a)
;
_diffrn_ambient_temperature 293(2)
_diffrn_detector_area_resol_mean 16.1827
_diffrn_measured_fraction_theta_full 0.997
_diffrn_measured_fraction_theta_max 0.997
_diffrn_measurement_device_type 'Rigaku Xcalibur Sapphire3'
_diffrn_measurement_method '\w scans'
_diffrn_radiation_type MoK\a
_diffrn_radiation_wavelength 0.71073
_diffrn_reflns_av_R_equivalents 0.1169
_diffrn_reflns_av_unetI/netI 0.1211
_diffrn_reflns_limit_h_max 18
_diffrn_reflns_limit_h_min -16
_diffrn_reflns_limit_k_max 4
_diffrn_reflns_limit_k_min -4
_diffrn_reflns_limit_l_max 26
_diffrn_reflns_limit_l_min -22
_diffrn_reflns_number 7763
_diffrn_reflns_theta_full 25.000
_diffrn_reflns_theta_max 25.000
_diffrn_reflns_theta_min 3.221
_diffrn_source 'Enhance (Mo) X-ray Source'
_exptl_absorpt_coefficient_mu 0.103
_exptl_absorpt_correction_T_max 1.00000
_exptl_absorpt_correction_T_min 0.13483
_exptl_absorpt_correction_type multi-scan
_exptl_absorpt_process_details
;
(CrysAlis PRO; Rigaku OD, 2018)
;
_exptl_crystal_colour colorless
_exptl_crystal_density_diffrn 1.463
_exptl_crystal_description stick
_exptl_crystal_F_000 600
_exptl_crystal_size_max 0.300
_exptl_crystal_size_mid 0.050
_exptl_crystal_size_min 0.040
_refine_diff_density_max 0.175
_refine_diff_density_min -0.238
_refine_ls_extinction_method none
_refine_ls_goodness_of_fit_ref 0.904
_refine_ls_hydrogen_treatment refall
_refine_ls_matrix_type full
_refine_ls_number_parameters 239
_refine_ls_number_reflns 2322
_refine_ls_number_restraints 0
_refine_ls_restrained_S_all 0.904
_refine_ls_R_factor_all 0.1488
_refine_ls_R_factor_gt 0.0667
_refine_ls_shift/su_max 0.000
_refine_ls_shift/su_mean 0.000
_refine_ls_structure_factor_coef Fsqd
_refine_ls_weighting_details 'w=1/[\s^2^(Fo^2^)+(0.0255P)^2^] where P=(Fo^2^+2Fc^2^)/3'
_refine_ls_weighting_scheme calc
_refine_ls_wR_factor_gt 0.1172
_refine_ls_wR_factor_ref 0.1501
_reflns_number_gt 1081
_reflns_number_total 2322
_reflns_threshold_expression 'I > 2\s(I)'
_cod_data_source_file fn3326sup1.cif
_cod_data_source_block 1B
_cod_original_cell_volume 1317.6(6)
_cod_database_code 2021802
_shelx_space_group_comment
;
The symmetry employed for this shelxl refinement is uniquely defined
by the following loop, which should always be used as a source of
symmetry information in preference to the above space-group names.
They are only intended as comments.
;
_shelx_estimated_absorpt_t_min 0.970
_shelx_estimated_absorpt_t_max 0.996

loop_
_space_group_symop_operation_xyz
'x, y, z'
'-x+1/2, y+1/2, -z+1/2'
'-x, -y, -z'
'x-1/2, -y-1/2, z-1/2'

loop_
_atom_site_type_symbol
_atom_site_label
_atom_site_fract_x
_atom_site_fract_y
_atom_site_fract_z
_atom_site_U_iso_or_equiv
_atom_site_adp_type
_atom_site_calc_flag
_atom_site_occupancy
O O1 0.3572(2) 0.5709(6) 0.69352(11) 0.0607(8) Uani d 1
O O2 0.4902(2) 0.7312(7) 0.71082(12) 0.0737(9) Uani d 1
O O3 0.61618(18) 0.5524(6) 0.63231(11) 0.0523(7) Uani d 1
N N1 0.5785(2) 0.2576(8) 0.55023(14) 0.0598(9) Uani d 1
N N2 0.6674(2) 0.3032(8) 0.55050(15) 0.0608(9) Uani d 1
C C1 0.2931(3) 0.4297(8) 0.65701(17) 0.0509(10) Uani d 1
C C2 0.2117(3) 0.4353(10) 0.6799(2) 0.0562(11) Uani d 1
H H2 0.200(2) 0.515(8) 0.7224(17) 0.066(11) Uiso d 1
C C3 0.1463(3) 0.2962(10) 0.6439(2) 0.0637(12) Uani d 1
H H3 0.091(3) 0.297(8) 0.6621(16) 0.066(12) Uiso d 1
C C4 0.1634(3) 0.1614(10) 0.5872(2) 0.0600(11) Uani d 1
H H4 0.114(2) 0.061(8) 0.5600(16) 0.055(10) Uiso d 1
C C5 0.2450(3) 0.1563(10) 0.5651(2) 0.0562(11) Uani d 1
H H5 0.254(3) 0.076(8) 0.5259(17) 0.064(12) Uiso d 1
C C6 0.3129(3) 0.2907(8) 0.60069(16) 0.0475(10) Uani d 1
C C7 0.3999(3) 0.2915(9) 0.58276(18) 0.0489(10) Uani d 1
H H7 0.414(2) 0.206(8) 0.5423(16) 0.058(10) Uiso d 1
C C8 0.4626(3) 0.4269(8) 0.61863(16) 0.0464(9) Uani d 1
C C9 0.4408(3) 0.5845(9) 0.67627(18) 0.0554(11) Uani d 1
C C10 0.5498(3) 0.4098(8) 0.59875(17) 0.0473(10) Uani d 1
C C11 0.6864(3) 0.4774(8) 0.59857(18) 0.0495(10) Uani d 1
C C12 0.7707(3) 0.5818(8) 0.62124(19) 0.0535(10) Uani d 1
C C13 0.8415(3) 0.5264(10) 0.5849(2) 0.0629(12) Uani d 1
H H13 0.839(2) 0.437(8) 0.5452(16) 0.052(11) Uiso d 1
C C14 0.9227(3) 0.6098(11) 0.6064(3) 0.0708(13) Uani d 1
H H14 0.967(3) 0.581(10) 0.575(2) 0.103(17) Uiso d 1
C C15 0.9316(4) 0.7524(11) 0.6634(3) 0.0710(14) Uani d 1
H H15 0.987(3) 0.799(9) 0.6761(18) 0.069(13) Uiso d 1
C C16 0.8635(3) 0.8131(10) 0.6994(2) 0.0669(12) Uani d 1
H H16 0.869(3) 0.907(10) 0.743(2) 0.104(16) Uiso d 1
C C17 0.7818(3) 0.7333(10) 0.6778(2) 0.0620(12) Uani d 1
H H17 0.738(2) 0.769(8) 0.7022(15) 0.050(11) Uiso d 1

loop_
_atom_site_aniso_label
_atom_site_aniso_U_11
_atom_site_aniso_U_22
_atom_site_aniso_U_33
_atom_site_aniso_U_12
_atom_site_aniso_U_13
_atom_site_aniso_U_23
O1 0.061(2) 0.0764(17) 0.0452(16) 0.0058(14) 0.0052(15) -0.0090(13)
O2 0.071(2) 0.098(2) 0.0522(17) -0.0010(16) -0.0082(17) -0.0186(16)
O3 0.0524(19) 0.0598(15) 0.0445(15) -0.0009(12) -0.0060(14) -0.0036(12)
N1 0.054(2) 0.072(2) 0.053(2) -0.0013(17) -0.0006(19) -0.0099(17)
N2 0.054(3) 0.070(2) 0.058(2) 0.0015(17) -0.003(2) -0.0109(18)
C1 0.060(3) 0.048(2) 0.045(2) 0.0057(19) -0.003(2) 0.0018(18)
C2 0.057(3) 0.065(2) 0.046(2) 0.009(2) 0.010(2) 0.006(2)
C3 0.061(3) 0.062(2) 0.068(3) 0.004(2) 0.011(3) 0.004(2)
C4 0.055(3) 0.064(2) 0.062(3) -0.006(2) -0.003(3) -0.006(2)
C5 0.059(3) 0.060(2) 0.049(3) -0.005(2) 0.000(2) 0.001(2)
C6 0.052(3) 0.046(2) 0.044(2) 0.0045(17) -0.001(2) 0.0053(18)
C7 0.056(3) 0.048(2) 0.042(2) 0.0002(18) 0.004(2) 0.0021(19)
C8 0.051(3) 0.047(2) 0.040(2) -0.0003(17) 0.001(2) 0.0040(17)
C9 0.065(3) 0.060(2) 0.040(2) 0.006(2) -0.005(2) 0.000(2)
C10 0.052(3) 0.049(2) 0.041(2) -0.0019(17) -0.004(2) 0.0001(18)
C11 0.052(3) 0.048(2) 0.048(2) -0.0013(18) 0.000(2) -0.0024(19)
C12 0.054(3) 0.045(2) 0.062(3) -0.0015(17) -0.004(2) 0.0019(19)
C13 0.065(3) 0.067(3) 0.056(3) 0.000(2) 0.003(3) -0.001(2)
C14 0.060(4) 0.071(3) 0.081(4) 0.002(2) 0.003(3) 0.005(3)
C15 0.058(4) 0.064(3) 0.090(4) -0.009(2) -0.020(3) -0.003(3)
C16 0.063(4) 0.069(3) 0.068(3) -0.005(2) -0.008(3) -0.005(2)
C17 0.061(3) 0.064(3) 0.061(3) 0.001(2) -0.002(3) -0.005(2)

loop_
_atom_type_symbol
_atom_type_description
_atom_type_scat_dispersion_real
_atom_type_scat_dispersion_imag
_atom_type_scat_source
C C 0.0033 0.0016 'International Tables Vol C Tables 4.2.6.8 and 6.1.1.4'
H H 0.0000 0.0000 'International Tables Vol C Tables 4.2.6.8 and 6.1.1.4'
N N 0.0061 0.0033 'International Tables Vol C Tables 4.2.6.8 and 6.1.1.4'
O O 0.0106 0.0060 'International Tables Vol C Tables 4.2.6.8 and 6.1.1.4'

loop_
_geom_angle_atom_site_label_1
_geom_angle_atom_site_label_2
_geom_angle_atom_site_label_3
_geom_angle
C9 O1 C1 122.7(3)
C11 O3 C10 103.3(3)
C10 N1 N2 107.0(3)
C11 N2 N1 106.7(3)
C2 C1 O1 116.6(4)
C2 C1 C6 123.5(4)
O1 C1 C6 119.9(4)
C1 C2 C3 117.6(4)
C1 C2 H2 122(2)
C3 C2 H2 120(2)
C4 C3 C2 120.5(5)
C4 C3 H3 124(2)
C2 C3 H3 115(2)
C5 C4 C3 121.2(5)
C5 C4 H4 118.2(19)
C3 C4 H4 121(2)
C4 C5 C6 119.7(4)
C4 C5 H5 119(3)
C6 C5 H5 121(3)
C1 C6 C5 117.5(4)
C1 C6 C7 118.2(4)
C5 C6 C7 124.3(4)
C8 C7 C6 121.8(4)
C8 C7 H7 119(2)
C6 C7 H7 119(2)
C7 C8 C10 119.1(3)
C7 C8 C9 119.6(4)
C10 C8 C9 121.3(4)
O2 C9 O1 116.5(4)
O2 C9 C8 125.9(4)
O1 C9 C8 117.6(4)
N1 C10 O3 110.7(4)
N1 C10 C8 127.4(4)
O3 C10 C8 121.9(3)
N2 C11 O3 112.3(4)
N2 C11 C12 128.5(4)
O3 C11 C12 119.0(3)
C17 C12 C13 119.4(4)
C17 C12 C11 121.7(4)
C13 C12 C11 118.9(4)
C14 C13 C12 120.1(5)
C14 C13 H13 115(2)
C12 C13 H13 125(2)
C15 C14 C13 118.9(5)
C15 C14 H14 128(3)
C13 C14 H14 113(3)
C16 C15 C14 122.1(5)
C16 C15 H15 122(3)
C14 C15 H15 116(3)
C15 C16 C17 119.1(5)
C15 C16 H16 123(3)
C17 C16 H16 118(3)
C12 C17 C16 120.3(5)
C12 C17 H17 121(2)
C16 C17 H17 118(2)

loop_
_geom_bond_atom_site_label_1
_geom_bond_atom_site_label_2
_geom_bond_distance
O1 C9 1.364(5)
O1 C1 1.386(5)
O2 C9 1.214(5)
O3 C11 1.362(4)
O3 C10 1.378(4)
N1 C10 1.300(4)
N1 N2 1.399(4)
N2 C11 1.282(4)
C1 C2 1.372(6)
C1 C6 1.387(5)
C2 C3 1.390(6)
C2 H2 1.00(3)
C3 C4 1.378(6)
C3 H3 0.96(4)
C4 C5 1.369(6)
C4 H4 1.04(4)
C5 C6 1.407(5)
C5 H5 0.93(3)
C6 C7 1.418(5)
C7 C8 1.353(5)
C7 H7 0.98(3)
C8 C10 1.437(5)
C8 C9 1.448(5)
C11 C12 1.458(5)
C12 C17 1.381(5)
C12 C13 1.388(6)
C13 C14 1.385(6)
C13 H13 0.94(3)
C14 C15 1.374(7)
C14 H14 0.99(5)
C15 C16 1.354(6)
C15 H15 0.93(4)
C16 C17 1.389(6)
C16 H16 1.03(4)
C17 H17 0.89(3)

loop_
_geom_torsion_atom_site_label_1
_geom_torsion_atom_site_label_2
_geom_torsion_atom_site_label_3
_geom_torsion_atom_site_label_4
_geom_torsion
C10 N1 N2 C11 0.1(4)
C9 O1 C1 C2 -179.5(3)
C9 O1 C1 C6 0.8(5)
O1 C1 C2 C3 179.8(3)
C6 C1 C2 C3 -0.6(6)
C1 C2 C3 C4 -0.6(6)
C2 C3 C4 C5 0.9(6)
C3 C4 C5 C6 0.0(6)
C2 C1 C6 C5 1.4(5)
O1 C1 C6 C5 -179.0(3)
C2 C1 C6 C7 -178.3(3)
O1 C1 C6 C7 1.3(5)
C4 C5 C6 C1 -1.1(5)
C4 C5 C6 C7 178.6(3)
C1 C6 C7 C8 -0.8(5)
C5 C6 C7 C8 179.5(3)
C6 C7 C8 C10 178.0(3)
C6 C7 C8 C9 -1.7(5)
C1 O1 C9 O2 176.2(3)
C1 O1 C9 C8 -3.3(5)
C7 C8 C9 O2 -175.7(4)
C10 C8 C9 O2 4.6(6)
C7 C8 C9 O1 3.7(5)
C10 C8 C9 O1 -176.0(3)
N2 N1 C10 O3 -0.9(4)
N2 N1 C10 C8 -178.8(3)
C11 O3 C10 N1 1.3(4)
C11 O3 C10 C8 179.3(3)
C7 C8 C10 N1 -4.3(6)
C9 C8 C10 N1 175.4(3)
C7 C8 C10 O3 177.9(3)
C9 C8 C10 O3 -2.3(5)
N1 N2 C11 O3 0.8(4)
N1 N2 C11 C12 177.4(3)
C10 O3 C11 N2 -1.3(4)
C10 O3 C11 C12 -178.2(3)
N2 C11 C12 C17 -172.0(4)
O3 C11 C12 C17 4.4(5)
N2 C11 C12 C13 7.9(6)
O3 C11 C12 C13 -175.7(3)
C17 C12 C13 C14 2.5(6)
C11 C12 C13 C14 -177.3(4)
C12 C13 C14 C15 -1.0(6)
C13 C14 C15 C16 0.2(7)
C14 C15 C16 C17 -0.9(7)
C13 C12 C17 C16 -3.3(6)
C11 C12 C17 C16 176.6(4)
C15 C16 C17 C12 2.4(6)

_cod_database_fobs_code 2021802
